data_1527569
loop_
_publ_author_name
'Ikromov, A.Z.'
'Ganiev, I.N.'
'Kotur, B.Ya.'
'Kinzhibalo, V.V.'
'Vakhobov, A.V.'

_publ_section_title
;
 Al-Zn-Pr system at 593 K
;
_journal_name_full 'Izvestiya Akademii Nauk SSSR, Metally'
_journal_page_first 219
_journal_page_last 221
_journal_volume 1990
_journal_year 1990
_chemical_formula_sum 'Al2 Pr Zn2'
_space_group_IT_number 139
_symmetry_space_group_name_Hall '-I 4 2'
_symmetry_space_group_name_H-M 'I 4/m m m'
_cell_angle_alpha 90
_cell_angle_beta 90
_cell_angle_gamma 90
_cell_formula_units_Z 2
_cell_length_a 4.226
_cell_length_b 4.226
_cell_length_c 10.995
_cell_volume 196.361
_citation_journal_id_ASTM IZNMAQ
_cod_data_source_file Ikromov_IZNMAQ_1990_182.cif
_cod_data_source_block Al2Pr1Zn2
_cod_original_cell_volume 196.3605
_cod_original_formula_sum 'Al2 Pr1 Zn2'
_cod_database_code 1527569

loop_
_symmetry_equiv_pos_as_xyz
x,y,z
-y,x,z
-x,-y,z
y,-x,z
x,-y,-z
y,x,-z
-x,y,-z
-y,-x,-z
-x,-y,-z
y,-x,-z
x,y,-z
-y,x,-z
-x,y,z
-y,-x,z
x,-y,z
y,x,z
x+1/2,y+1/2,z+1/2
-y+1/2,x+1/2,z+1/2
-x+1/2,-y+1/2,z+1/2
y+1/2,-x+1/2,z+1/2
x+1/2,-y+1/2,-z+1/2
y+1/2,x+1/2,-z+1/2
-x+1/2,y+1/2,-z+1/2
-y+1/2,-x+1/2,-z+1/2
-x+1/2,-y+1/2,-z+1/2
y+1/2,-x+1/2,-z+1/2
x+1/2,y+1/2,-z+1/2
-y+1/2,x+1/2,-z+1/2
-x+1/2,y+1/2,z+1/2
-y+1/2,-x+1/2,z+1/2
x+1/2,-y+1/2,z+1/2
y+1/2,x+1/2,z+1/2

loop_
_atom_site_label
_atom_site_type_symbol
_atom_site_fract_x
_atom_site_fract_y
_atom_site_fract_z
_atom_site_occupancy
_atom_site_U_iso_or_equiv
Zn1 Zn 0 0 0.3798 1 0.0
Pr1 Pr 0 0 0 1 0.0
Al1 Al 0 0.5 0.25 1 0.0
